data_8107490
loop_
_publ_author_name
'Lian, Ze-Yi'
'Wu, Wei-Na'

_publ_section_title
;
 Crystal structure of
 2-amino-3-[2-(1,3,3-trimethyl-1,3-dihydro-indol-2-ylidene)-ethylideneamino]-but-2-enedinitrile,
 C17H17N5
;
_journal_issue 3
_journal_name_full 'Zeitschrift f\"ur Kristallographie - New Crystal Structures'
_journal_page_first 545
_journal_page_last 546
_journal_paper_doi 10.1515/ncrs-2023-0078
_journal_volume 238
_journal_year 2023
_chemical_formula_sum 'C17 H17 N5'
_chemical_formula_weight 291.35
_space_group_crystal_system monoclinic
_space_group_IT_number 14
_space_group_name_Hall '-P 2ybc'
_space_group_name_H-M_alt 'P 1 21/c 1'
_atom_sites_solution_hydrogens mixed
_cell_angle_alpha 90
_cell_angle_beta 100.215(2)
_cell_angle_gamma 90
_cell_formula_units_Z 4
_cell_length_a 9.4347(9)
_cell_length_b 15.6392(15)
_cell_length_c 11.0939(11)
_cell_measurement_reflns_used 2660
_cell_measurement_temperature 296(2)
_cell_measurement_theta_max 24.86
_cell_measurement_theta_min 2.28
_cell_volume 1611.0(3)
_computing_cell_refinement 'Bruker SAINT'
_computing_data_collection 'Bruker APEX2'
_computing_data_reduction 'Bruker SAINT'
_computing_molecular_graphics 'Bruker SHELXTL'
_computing_publication_material 'Bruker SHELXTL'
_computing_structure_refinement 'SHELXL-2014/7 (Sheldrick, 2014)'
_computing_structure_solution 'SHELXS-97 (Sheldrick, 2008)'
_diffrn_ambient_temperature 296(2)
_diffrn_measured_fraction_theta_full 0.998
_diffrn_measured_fraction_theta_max 0.998
_diffrn_measurement_device_type 'Bruker APEX-II CCD'
_diffrn_measurement_method '\f and \w scans'
_diffrn_radiation_type MoK\a
_diffrn_radiation_wavelength 0.71073
_diffrn_reflns_av_R_equivalents 0.0227
_diffrn_reflns_av_unetI/netI 0.0248
_diffrn_reflns_Laue_measured_fraction_full 0.998
_diffrn_reflns_Laue_measured_fraction_max 0.998
_diffrn_reflns_limit_h_max 11
_diffrn_reflns_limit_h_min -11
_diffrn_reflns_limit_k_max 18
_diffrn_reflns_limit_k_min -12
_diffrn_reflns_limit_l_max 13
_diffrn_reflns_limit_l_min -12
_diffrn_reflns_number 8087
_diffrn_reflns_point_group_measured_fraction_full 0.998
_diffrn_reflns_point_group_measured_fraction_max 0.998
_diffrn_reflns_theta_full 24.998
_diffrn_reflns_theta_max 24.998
_diffrn_reflns_theta_min 2.193
_exptl_absorpt_coefficient_mu 0.076
_exptl_absorpt_correction_T_max 0.991
_exptl_absorpt_correction_T_min 0.982
_exptl_absorpt_correction_type multi-scan
_exptl_absorpt_process_details sadabs
_exptl_crystal_colour red
_exptl_crystal_density_diffrn 1.201
_exptl_crystal_description rod
_exptl_crystal_F_000 616
_exptl_crystal_size_max 0.250
_exptl_crystal_size_mid 0.120
_exptl_crystal_size_min 0.100
_refine_diff_density_max 0.152
_refine_diff_density_min -0.121
_refine_diff_density_rms 0.033
_refine_ls_extinction_coef 0.0131(19)
_refine_ls_extinction_expression Fc^*^=kFc[1+0.001xFc^2^\l^3^/sin(2\q)]^-1/4^
_refine_ls_extinction_method 'SHELXL-2014/7 (Sheldrick 2014'
_refine_ls_goodness_of_fit_ref 1.025
_refine_ls_hydrogen_treatment mixed
_refine_ls_matrix_type full
_refine_ls_number_parameters 214
_refine_ls_number_reflns 2837
_refine_ls_number_restraints 0
_refine_ls_restrained_S_all 1.025
_refine_ls_R_factor_all 0.0532
_refine_ls_R_factor_gt 0.0392
_refine_ls_shift/su_max 0.000
_refine_ls_shift/su_mean 0.000
_refine_ls_structure_factor_coef Fsqd
_refine_ls_weighting_details 'w=1/[\s^2^(Fo^2^)+(0.0533P)^2^+0.2482P] where P=(Fo^2^+2Fc^2^)/3'
_refine_ls_weighting_scheme calc
_refine_ls_wR_factor_gt 0.1001
_refine_ls_wR_factor_ref 0.1105
_reflns_Friedel_coverage 0.000
_reflns_Friedel_fraction_full .
_reflns_Friedel_fraction_max .
_reflns_number_gt 2179
_reflns_number_total 2837
_reflns_threshold_expression 'I > 2\s(I)'
_cod_data_source_file suppl_j_ncrs-2023-0078_suppl_001.cif
_cod_data_source_block 1
_cod_original_sg_symbol_H-M 'P 21/c'
_cod_database_code 8107490
_shelx_space_group_comment
; 
The symmetry employed for this shelxl refinement is uniquely defined 
by the following loop, which should always be used as a source of 
symmetry information in preference to the above space-group names. 
They are only intended as comments. 
;
_shelx_estimated_absorpt_t_min 0.981
_shelx_estimated_absorpt_t_max 0.992

loop_
_space_group_symop_operation_xyz
'x, y, z'
'-x, y+1/2, -z+1/2'
'-x, -y, -z'
'x, -y-1/2, z-1/2'

loop_
_atom_site_label
_atom_site_type_symbol
_atom_site_fract_x
_atom_site_fract_y
_atom_site_fract_z
_atom_site_U_iso_or_equiv
_atom_site_adp_type
_atom_site_occupancy
_atom_site_site_symmetry_order
_atom_site_calc_flag
_atom_site_refinement_flags_posn
_atom_site_refinement_flags_adp
_atom_site_refinement_flags_occupancy
_atom_site_disorder_assembly
_atom_site_disorder_group
N1 N 0.45302(14) -0.05812(7) 0.22928(11) 0.0542(3) Uani 1 1 d . . . . .
N2 N 0.82583(13) 0.02201(8) 0.55349(10) 0.0508(3) Uani 1 1 d . . . . .
N3 N 0.93074(19) -0.13704(11) 0.76901(16) 0.0837(5) Uani 1 1 d . . . . .
N4 N 1.1906(2) 0.06644(13) 0.90620(16) 0.1033(6) Uani 1 1 d . . . . .
N5 N 0.99322(17) 0.15520(10) 0.65207(14) 0.0648(4) Uani 1 1 d . . . . .
H5A H 0.915(2) 0.1593(12) 0.5930(18) 0.078(6) Uiso 1 1 d . . . . .
H5B H 1.024(2) 0.2030(14) 0.6964(18) 0.091(7) Uiso 1 1 d . . . . .
C1 C 0.35602(16) -0.12407(9) 0.18802(13) 0.0505(4) Uani 1 1 d . . . . .
C2 C 0.24188(18) -0.12403(11) 0.09088(15) 0.0617(4) Uani 1 1 d . . . . .
H2 H 0.2211 -0.0763 0.0408 0.074 Uiso 1 1 calc R U . . .
C3 C 0.15956(19) -0.19771(12) 0.07087(16) 0.0681(5) Uani 1 1 d . . . . .
H3 H 0.0817 -0.1995 0.0065 0.082 Uiso 1 1 calc R U . . .
C4 C 0.19108(19) -0.26816(12) 0.14460(16) 0.0670(5) Uani 1 1 d . . . . .
H4 H 0.1350 -0.3172 0.1290 0.080 Uiso 1 1 calc R U . . .
C5 C 0.30601(18) -0.26709(10) 0.24244(15) 0.0582(4) Uani 1 1 d . . . . .
H5 H 0.3262 -0.3148 0.2926 0.070 Uiso 1 1 calc R U . . .
C6 C 0.38949(16) -0.19447(9) 0.26406(13) 0.0477(4) Uani 1 1 d . . . . .
C7 C 0.51933(16) -0.17412(9) 0.36154(13) 0.0466(4) Uani 1 1 d . . . . .
C8 C 0.54813(16) -0.08085(9) 0.33193(12) 0.0458(4) Uani 1 1 d . . . . .
C9 C 0.4809(2) -0.18485(11) 0.48919(14) 0.0656(5) Uani 1 1 d . . . . .
H9A H 0.4030 -0.1471 0.4976 0.098 Uiso 1 1 calc R U . . .
H9B H 0.5633 -0.1713 0.5503 0.098 Uiso 1 1 calc R U . . .
H9C H 0.4523 -0.2429 0.4997 0.098 Uiso 1 1 calc R U . . .
C10 C 0.64776(18) -0.23082(11) 0.34572(18) 0.0686(5) Uani 1 1 d . . . . .
H10A H 0.6249 -0.2896 0.3585 0.103 Uiso 1 1 calc R U . . .
H10B H 0.7308 -0.2144 0.4044 0.103 Uiso 1 1 calc R U . . .
H10C H 0.6678 -0.2239 0.2644 0.103 Uiso 1 1 calc R U . . .
C11 C 0.4462(2) 0.02617(11) 0.17427(17) 0.0765(6) Uani 1 1 d . . . . .
H11A H 0.3665 0.0286 0.1072 0.111(7) Uiso 1 1 calc R . . . .
H11B H 0.5341 0.0374 0.1448 0.118(9) Uiso 1 1 calc R . . . .
H11C H 0.4334 0.0683 0.2344 0.129(9) Uiso 1 1 calc R . . . .
C12 C 0.64775(16) -0.02544(9) 0.39179(13) 0.0514(4) Uani 1 1 d . . . . .
H12 H 0.6512 0.0282 0.3562 0.062 Uiso 1 1 calc R U . . .
C13 C 0.74614(16) -0.03963(9) 0.50105(13) 0.0498(4) Uani 1 1 d . . . . .
H13 H 0.7540 -0.0939 0.5360 0.060 Uiso 1 1 calc R U . . .
C14 C 0.92156(16) 0.00967(10) 0.66198(13) 0.0494(4) Uani 1 1 d . . . . .
C15 C 1.00174(16) 0.07803(10) 0.70943(13) 0.0521(4) Uani 1 1 d . . . . .
C16 C 0.93162(17) -0.07085(11) 0.72491(15) 0.0588(4) Uani 1 1 d . . . . .
C17 C 1.10605(19) 0.07038(12) 0.81975(16) 0.0674(5) Uani 1 1 d . . . . .

loop_
_atom_site_aniso_label
_atom_site_aniso_U_11
_atom_site_aniso_U_22
_atom_site_aniso_U_33
_atom_site_aniso_U_23
_atom_site_aniso_U_13
_atom_site_aniso_U_12
N1 0.0693(8) 0.0386(7) 0.0483(7) -0.0002(5) -0.0072(6) -0.0033(6)
N2 0.0553(8) 0.0461(7) 0.0467(7) -0.0041(5) -0.0029(6) 0.0030(6)
N3 0.0916(12) 0.0722(11) 0.0855(11) 0.0226(9) 0.0107(9) 0.0140(9)
N4 0.0966(13) 0.1196(16) 0.0756(11) 0.0098(10) -0.0343(10) 0.0022(11)
N5 0.0678(10) 0.0556(9) 0.0615(9) -0.0005(7) -0.0142(7) -0.0038(7)
C1 0.0573(9) 0.0441(8) 0.0487(8) -0.0102(7) 0.0054(7) -0.0012(7)
C2 0.0673(11) 0.0576(10) 0.0550(9) -0.0097(8) -0.0035(8) 0.0036(8)
C3 0.0610(11) 0.0737(12) 0.0658(11) -0.0197(9) 0.0008(8) -0.0062(9)
C4 0.0633(11) 0.0684(11) 0.0699(11) -0.0201(9) 0.0135(9) -0.0208(9)
C5 0.0665(10) 0.0493(9) 0.0617(9) -0.0075(7) 0.0190(8) -0.0086(8)
C6 0.0533(9) 0.0432(8) 0.0479(8) -0.0091(6) 0.0125(7) -0.0003(6)
C7 0.0545(9) 0.0380(7) 0.0469(8) -0.0012(6) 0.0080(7) 0.0024(6)
C8 0.0555(9) 0.0395(8) 0.0409(7) -0.0033(6) 0.0045(6) 0.0040(6)
C9 0.0812(12) 0.0635(10) 0.0513(9) 0.0051(8) 0.0098(8) -0.0094(9)
C10 0.0621(11) 0.0466(9) 0.0954(13) -0.0132(9) 0.0087(9) 0.0052(8)
C11 0.1004(16) 0.0491(10) 0.0661(11) 0.0114(9) -0.0232(11) -0.0076(10)
C12 0.0653(10) 0.0382(8) 0.0470(8) -0.0014(6) -0.0001(7) -0.0008(7)
C13 0.0580(9) 0.0425(8) 0.0473(8) -0.0020(6) 0.0048(7) 0.0041(7)
C14 0.0505(8) 0.0509(9) 0.0440(8) -0.0008(6) 0.0013(6) 0.0102(7)
C15 0.0489(9) 0.0600(10) 0.0435(8) -0.0028(7) -0.0023(7) 0.0074(7)
C16 0.0578(10) 0.0621(11) 0.0544(9) 0.0033(8) 0.0044(7) 0.0133(8)
C17 0.0636(11) 0.0747(12) 0.0570(10) 0.0009(8) -0.0085(9) 0.0043(9)

loop_
_atom_type_symbol
_atom_type_description
_atom_type_scat_dispersion_real
_atom_type_scat_dispersion_imag
_atom_type_scat_source
C C 0.0033 0.0016 'International Tables Vol C Tables 4.2.6.8 and 6.1.1.4'
H H 0.0000 0.0000 'International Tables Vol C Tables 4.2.6.8 and 6.1.1.4'
N N 0.0061 0.0033 'International Tables Vol C Tables 4.2.6.8 and 6.1.1.4'

loop_
_geom_angle_atom_site_label_1
_geom_angle_atom_site_label_2
_geom_angle_atom_site_label_3
_geom_angle
_geom_angle_site_symmetry_1
_geom_angle_site_symmetry_3
C8 N1 C1 112.04(12) . .
C8 N1 C11 124.15(13) . .
C1 N1 C11 123.67(13) . .
C13 N2 C14 121.61(13) . .
C15 N5 H5A 112.2(12) . .
C15 N5 H5B 119.2(12) . .
H5A N5 H5B 118.3(18) . .
C2 C1 C6 122.40(14) . .
C2 C1 N1 128.91(14) . .
C6 C1 N1 108.67(13) . .
C1 C2 C3 117.51(16) . .
C1 C2 H2 121.2 . .
C3 C2 H2 121.2 . .
C4 C3 C2 121.06(16) . .
C4 C3 H3 119.5 . .
C2 C3 H3 119.5 . .
C3 C4 C5 120.76(15) . .
C3 C4 H4 119.6 . .
C5 C4 H4 119.6 . .
C6 C5 C4 119.19(16) . .
C6 C5 H5 120.4 . .
C4 C5 H5 120.4 . .
C5 C6 C1 119.07(14) . .
C5 C6 C7 131.38(14) . .
C1 C6 C7 109.55(12) . .
C6 C7 C8 101.46(11) . .
C6 C7 C9 110.02(12) . .
C8 C7 C9 112.52(12) . .
C6 C7 C10 110.55(12) . .
C8 C7 C10 110.61(13) . .
C9 C7 C10 111.29(13) . .
C12 C8 N1 122.38(13) . .
C12 C8 C7 129.46(13) . .
N1 C8 C7 108.16(12) . .
C7 C9 H9A 109.5 . .
C7 C9 H9B 109.5 . .
H9A C9 H9B 109.5 . .
C7 C9 H9C 109.5 . .
H9A C9 H9C 109.5 . .
H9B C9 H9C 109.5 . .
C7 C10 H10A 109.5 . .
C7 C10 H10B 109.5 . .
H10A C10 H10B 109.5 . .
C7 C10 H10C 109.5 . .
H10A C10 H10C 109.5 . .
H10B C10 H10C 109.5 . .
N1 C11 H11A 109.5 . .
N1 C11 H11B 109.5 . .
H11A C11 H11B 109.5 . .
N1 C11 H11C 109.5 . .
H11A C11 H11C 109.5 . .
H11B C11 H11C 109.5 . .
C8 C12 C13 127.77(14) . .
C8 C12 H12 116.1 . .
C13 C12 H12 116.1 . .
N2 C13 C12 120.74(14) . .
N2 C13 H13 119.6 . .
C12 C13 H13 119.6 . .
C15 C14 N2 117.34(13) . .
C15 C14 C16 121.14(13) . .
N2 C14 C16 121.47(14) . .
N5 C15 C14 122.25(14) . .
N5 C15 C17 116.64(15) . .
C14 C15 C17 121.02(15) . .
N3 C16 C14 174.86(19) . .
N4 C17 C15 178.0(2) . .

loop_
_geom_bond_atom_site_label_1
_geom_bond_atom_site_label_2
_geom_bond_distance
_geom_bond_site_symmetry_2
N1 C8 1.3660(18) .
N1 C1 1.4008(18) .
N1 C11 1.4493(19) .
N2 C13 1.2953(18) .
N2 C14 1.3842(18) .
N3 C16 1.146(2) .
N4 C17 1.135(2) .
N5 C15 1.360(2) .
N5 H5A 0.90(2) .
N5 H5B 0.91(2) .
C1 C2 1.382(2) .
C1 C6 1.389(2) .
C2 C3 1.385(2) .
C2 H2 0.9300 .
C3 C4 1.373(3) .
C3 H3 0.9300 .
C4 C5 1.392(2) .
C4 H4 0.9300 .
C5 C6 1.379(2) .
C5 H5 0.9300 .
C6 C7 1.517(2) .
C7 C8 1.5300(19) .
C7 C9 1.532(2) .
C7 C10 1.536(2) .
C8 C12 1.362(2) .
C9 H9A 0.9600 .
C9 H9B 0.9600 .
C9 H9C 0.9600 .
C10 H10A 0.9600 .
C10 H10B 0.9600 .
C10 H10C 0.9600 .
C11 H11A 0.9600 .
C11 H11B 0.9600 .
C11 H11C 0.9600 .
C12 C13 1.408(2) .
C12 H12 0.9300 .
C13 H13 0.9300 .
C14 C15 1.361(2) .
C14 C16 1.435(2) .
C15 C17 1.433(2) .

loop_
_geom_hbond_atom_site_label_D
_geom_hbond_atom_site_label_H
_geom_hbond_atom_site_label_A
_geom_hbond_distance_DH
_geom_hbond_distance_HA
_geom_hbond_distance_DA
_geom_hbond_angle_DHA
_geom_hbond_site_symmetry_A
C2 H2 N4 0.93 2.67 3.599(3) 173.8 1_454
N5 H5B N3 0.91(2) 2.56(2) 3.408(2) 155.6(16) 2_756
C11 H11A N4 0.96 2.60 3.537(2) 165.1 1_454

loop_
_geom_torsion_atom_site_label_1
_geom_torsion_atom_site_label_2
_geom_torsion_atom_site_label_3
_geom_torsion_atom_site_label_4
_geom_torsion
_geom_torsion_site_symmetry_1
_geom_torsion_site_symmetry_2
_geom_torsion_site_symmetry_3
_geom_torsion_site_symmetry_4
C8 N1 C1 C2 177.27(15) . . . .
C11 N1 C1 C2 1.4(3) . . . .
C8 N1 C1 C6 -1.51(17) . . . .
C11 N1 C1 C6 -177.40(16) . . . .
C6 C1 C2 C3 0.1(2) . . . .
N1 C1 C2 C3 -178.53(16) . . . .
C1 C2 C3 C4 -0.4(3) . . . .
C2 C3 C4 C5 0.7(3) . . . .
C3 C4 C5 C6 -0.7(2) . . . .
C4 C5 C6 C1 0.4(2) . . . .
C4 C5 C6 C7 179.95(15) . . . .
C2 C1 C6 C5 -0.1(2) . . . .
N1 C1 C6 C5 178.74(13) . . . .
C2 C1 C6 C7 -179.76(13) . . . .
N1 C1 C6 C7 -0.89(17) . . . .
C5 C6 C7 C8 -176.98(15) . . . .
C1 C6 C7 C8 2.59(15) . . . .
C5 C6 C7 C9 -57.6(2) . . . .
C1 C6 C7 C9 121.92(14) . . . .
C5 C6 C7 C10 65.7(2) . . . .
C1 C6 C7 C10 -114.77(14) . . . .
C1 N1 C8 C12 -176.65(14) . . . .
C11 N1 C8 C12 -0.8(2) . . . .
C1 N1 C8 C7 3.21(16) . . . .
C11 N1 C8 C7 179.08(16) . . . .
C6 C7 C8 C12 176.42(15) . . . .
C9 C7 C8 C12 58.9(2) . . . .
C10 C7 C8 C12 -66.3(2) . . . .
C6 C7 C8 N1 -3.43(14) . . . .
C9 C7 C8 N1 -120.96(14) . . . .
C10 C7 C8 N1 113.88(14) . . . .
N1 C8 C12 C13 176.54(14) . . . .
C7 C8 C12 C13 -3.3(3) . . . .
C14 N2 C13 C12 178.96(13) . . . .
C8 C12 C13 N2 -173.54(15) . . . .
C13 N2 C14 C15 179.32(14) . . . .
C13 N2 C14 C16 -3.3(2) . . . .
N2 C14 C15 N5 -2.1(2) . . . .
C16 C14 C15 N5 -179.43(15) . . . .
N2 C14 C15 C17 -178.41(14) . . . .
C16 C14 C15 C17 4.2(2) . . . .
